data_8105951
loop_
_publ_author_name
'Tan, Sang Loon'
'Tiekink, Edward R.T.'

_publ_section_title
;
 Crystal structure of the 1:2 co-crystal between
 N,N&#x2032;-bis(4-pyridylmethyl)oxalamide and acetic acid as a dihydrate,
 C14H14N4O2&#x22C5;2 C2H4O2&#x22C5;2 H2O
;
_journal_issue 5
_journal_name_full 'Zeitschrift f\"ur Kristallographie - New Crystal Structures'
_journal_page_first 1109
_journal_page_last 1111
_journal_paper_doi 10.1515/ncrs-2019-0477
_journal_volume 234
_journal_year 2019
_chemical_formula_moiety 'C14 H14 N4 O2, 2(C2 H4 O2), 2(H2 O)'
_chemical_formula_sum 'C18 H26 N4 O8'
_chemical_formula_weight 426.43
_space_group_crystal_system triclinic
_space_group_IT_number 2
_space_group_name_Hall '-P 1'
_space_group_name_H-M_alt 'P -1'
_atom_sites_solution_hydrogens mixed
_atom_sites_solution_primary direct
_atom_sites_solution_secondary difmap
_audit_creation_method SHELXL-2018/3
_cell_angle_alpha 85.312(3)
_cell_angle_beta 79.872(3)
_cell_angle_gamma 87.600(3)
_cell_formula_units_Z 1
_cell_length_a 4.7975(2)
_cell_length_b 9.8725(3)
_cell_length_c 11.0244(3)
_cell_measurement_reflns_used 8766
_cell_measurement_temperature 100(2)
_cell_measurement_theta_max 76.0980
_cell_measurement_theta_min 4.0310
_cell_volume 512.09(3)
_computing_cell_refinement 'CrysAlisPro [1]'
_computing_data_collection 'CrysAlisPro [1]'
_computing_data_reduction 'CrysAlisPro [1]'
_computing_molecular_graphics 'ORTEP-3 for Windows [4]'
_computing_publication_material 'SHELXL-2018/3 [3]'
_computing_structure_refinement 'SHELXL-2018/3 [3]'
_computing_structure_solution 'SHELXT 2014/5 [2]'
_diffrn_ambient_temperature 100(2)
_diffrn_detector_area_resol_mean 5.2558
_diffrn_measured_fraction_theta_full 1.000
_diffrn_measured_fraction_theta_max 0.993
_diffrn_measurement_device_type 'XtaLAB Synergy, Dualflex, AtlasS2'
_diffrn_measurement_method '\w scans'
_diffrn_radiation_type CuK\a
_diffrn_radiation_wavelength 1.54184
_diffrn_reflns_av_R_equivalents 0.0238
_diffrn_reflns_av_unetI/netI 0.0143
_diffrn_reflns_Laue_measured_fraction_full 1.000
_diffrn_reflns_Laue_measured_fraction_max 0.993
_diffrn_reflns_limit_h_max 5
_diffrn_reflns_limit_h_min -6
_diffrn_reflns_limit_k_max 12
_diffrn_reflns_limit_k_min -12
_diffrn_reflns_limit_l_max 13
_diffrn_reflns_limit_l_min -13
_diffrn_reflns_number 12778
_diffrn_reflns_point_group_measured_fraction_full 1.000
_diffrn_reflns_point_group_measured_fraction_max 0.993
_diffrn_reflns_theta_full 67.684
_diffrn_reflns_theta_max 76.380
_diffrn_reflns_theta_min 4.085
_diffrn_source 'micro-focus sealed X-ray tube'
_exptl_absorpt_coefficient_mu 0.929
_exptl_absorpt_correction_T_max 1.000
_exptl_absorpt_correction_T_min 0.765
_exptl_absorpt_correction_type gaussian
_exptl_absorpt_process_details 'CrysAlisPro [1]'
_exptl_crystal_colour colourless
_exptl_crystal_density_diffrn 1.383
_exptl_crystal_description prism
_exptl_crystal_F_000 226
_exptl_crystal_size_max 0.133
_exptl_crystal_size_mid 0.080
_exptl_crystal_size_min 0.056
_refine_diff_density_max 0.265
_refine_diff_density_min -0.307
_refine_diff_density_rms 0.058
_refine_ls_extinction_coef .
_refine_ls_extinction_method none
_refine_ls_goodness_of_fit_ref 1.135
_refine_ls_hydrogen_treatment mixed
_refine_ls_matrix_type full
_refine_ls_number_parameters 152
_refine_ls_number_reflns 2132
_refine_ls_number_restraints 8
_refine_ls_restrained_S_all 1.134
_refine_ls_R_factor_all 0.0390
_refine_ls_R_factor_gt 0.0381
_refine_ls_shift/su_max 0.000
_refine_ls_shift/su_mean 0.000
_refine_ls_structure_factor_coef Fsqd
_refine_ls_weighting_details 'w=1/[\s^2^(Fo^2^)+(0.0525P)^2^+0.2448P] where P=(Fo^2^+2Fc^2^)/3'
_refine_ls_weighting_scheme calc
_refine_ls_wR_factor_gt 0.1057
_refine_ls_wR_factor_ref 0.1064
_reflns_Friedel_coverage 0.000
_reflns_Friedel_fraction_full .
_reflns_Friedel_fraction_max .
_reflns_number_gt 2064
_reflns_number_total 2132
_reflns_threshold_expression 'I > 2\s(I)'
_cod_data_source_file suppl_ncrs-2019-0477_suppl.cif
_cod_data_source_block shelx
_cod_database_code 8105951
_shelx_shelxl_version_number 2018/3
_shelx_space_group_comment
;
The symmetry employed for this shelxl refinement is uniquely defined
by the following loop, which should always be used as a source of
symmetry information in preference to the above space-group names.
They are only intended as comments.
;
_shelx_estimated_absorpt_t_min 0.886
_shelx_estimated_absorpt_t_max 0.950

loop_
_space_group_symop_operation_xyz
'x, y, z'
'-x, -y, -z'

loop_
_atom_site_label
_atom_site_type_symbol
_atom_site_fract_x
_atom_site_fract_y
_atom_site_fract_z
_atom_site_U_iso_or_equiv
_atom_site_adp_type
_atom_site_occupancy
_atom_site_site_symmetry_order
_atom_site_calc_flag
_atom_site_refinement_flags_posn
_atom_site_refinement_flags_adp
_atom_site_refinement_flags_occupancy
_atom_site_disorder_assembly
_atom_site_disorder_group
O1 O -0.0316(2) 0.67171(9) 0.39091(9) 0.0215(2) Uani 1 1 d D . . . .
H1O H 0.069(4) 0.691(2) 0.4434(15) 0.032 Uiso 1 1 d D U . . .
O2 O 0.0344(2) 0.88746(9) 0.31598(9) 0.0208(2) Uani 1 1 d . . . . .
C1 C -0.2532(3) 0.74917(15) 0.22251(13) 0.0221(3) Uani 1 1 d . . . . .
H1A H -0.450952 0.771851 0.256332 0.033 Uiso 1 1 calc R U . . .
H1B H -0.235150 0.652773 0.206326 0.033 Uiso 1 1 calc R U . . .
H1C H -0.194254 0.804918 0.145236 0.033 Uiso 1 1 calc R U . . .
C2 C -0.0687(3) 0.77664(13) 0.31375(12) 0.0161(3) Uani 1 1 d . . . . .
O3 O 0.32813(19) 0.84427(9) 1.01777(8) 0.0177(2) Uani 1 1 d . . . . .
N1 N 0.2813(2) 0.71711(11) 0.55318(10) 0.0173(2) Uani 1 1 d . . . . .
N2 N 0.7261(2) 0.91165(10) 0.88469(10) 0.0144(2) Uani 1 1 d D . . . .
H2N H 0.823(3) 0.9833(13) 0.8508(14) 0.017 Uiso 1 1 d D U . . .
C3 C 0.3408(3) 0.84326(13) 0.57505(12) 0.0178(3) Uani 1 1 d . . . . .
H3 H 0.270665 0.917899 0.528072 0.021 Uiso 1 1 calc R U . . .
C4 C 0.5003(3) 0.86942(13) 0.66329(12) 0.0168(3) Uani 1 1 d . . . . .
H4 H 0.537781 0.960303 0.676473 0.020 Uiso 1 1 calc R U . . .
C5 C 0.6050(3) 0.76099(12) 0.73235(11) 0.0139(3) Uani 1 1 d . . . . .
C6 C 0.5454(3) 0.62963(13) 0.70875(12) 0.0170(3) Uani 1 1 d . . . . .
H6 H 0.615620 0.553051 0.753320 0.020 Uiso 1 1 calc R U . . .
C7 C 0.3828(3) 0.61228(13) 0.61955(12) 0.0184(3) Uani 1 1 d . . . . .
H7 H 0.341175 0.522509 0.604633 0.022 Uiso 1 1 calc R U . . .
C8 C 0.7810(3) 0.78179(12) 0.83007(12) 0.0152(3) Uani 1 1 d . . . . .
H8A H 0.743413 0.707725 0.896466 0.018 Uiso 1 1 calc R U . . .
H8B H 0.983935 0.774863 0.792744 0.018 Uiso 1 1 calc R U . . .
C9 C 0.5066(3) 0.92940(12) 0.97453(11) 0.0132(3) Uani 1 1 d . . . . .
O1W O 0.2347(3) 0.55775(10) 1.03265(11) 0.0319(3) Uani 1 1 d D . . . .
H1W H 0.244(5) 0.6434(10) 1.020(2) 0.048 Uiso 1 1 d D U . . .
H2W H 0.103(6) 0.530(3) 1.000(4) 0.048 Uiso 0.5 1 d D U P . .
H3W H 0.390(4) 0.522(3) 1.000(4) 0.048 Uiso 0.5 1 d D U P . .

loop_
_atom_site_aniso_label
_atom_site_aniso_U_11
_atom_site_aniso_U_22
_atom_site_aniso_U_33
_atom_site_aniso_U_23
_atom_site_aniso_U_13
_atom_site_aniso_U_12
O1 0.0280(5) 0.0176(5) 0.0218(5) 0.0029(4) -0.0126(4) -0.0072(4)
O2 0.0236(5) 0.0159(5) 0.0230(5) 0.0005(4) -0.0044(4) -0.0039(4)
C1 0.0192(7) 0.0261(7) 0.0220(7) 0.0017(5) -0.0077(5) -0.0030(5)
C2 0.0145(6) 0.0165(6) 0.0163(6) -0.0004(5) -0.0007(5) -0.0007(5)
O3 0.0187(5) 0.0142(4) 0.0201(5) -0.0015(3) -0.0021(4) -0.0043(3)
N1 0.0191(6) 0.0182(5) 0.0148(5) -0.0007(4) -0.0030(4) -0.0049(4)
N2 0.0159(5) 0.0123(5) 0.0154(5) -0.0013(4) -0.0034(4) -0.0033(4)
C3 0.0189(6) 0.0168(6) 0.0178(6) 0.0017(5) -0.0044(5) -0.0029(5)
C4 0.0199(6) 0.0139(6) 0.0172(6) -0.0009(5) -0.0039(5) -0.0033(5)
C5 0.0124(6) 0.0154(6) 0.0135(6) -0.0019(4) -0.0002(4) -0.0022(4)
C6 0.0200(6) 0.0142(6) 0.0169(6) -0.0007(5) -0.0034(5) -0.0003(5)
C7 0.0231(7) 0.0145(6) 0.0179(6) -0.0024(5) -0.0033(5) -0.0037(5)
C8 0.0160(6) 0.0137(6) 0.0166(6) -0.0028(4) -0.0037(5) -0.0005(4)
C9 0.0150(6) 0.0126(6) 0.0138(6) 0.0000(4) -0.0075(4) -0.0009(4)
O1W 0.0352(6) 0.0149(5) 0.0430(7) -0.0002(4) -0.0003(5) -0.0019(4)

loop_
_atom_type_symbol
_atom_type_description
_atom_type_scat_dispersion_real
_atom_type_scat_dispersion_imag
_atom_type_scat_source
C C 0.0181 0.0091 'International Tables Vol C Tables 4.2.6.8 and 6.1.1.4'
H H 0.0000 0.0000 'International Tables Vol C Tables 4.2.6.8 and 6.1.1.4'
N N 0.0311 0.0180 'International Tables Vol C Tables 4.2.6.8 and 6.1.1.4'
O O 0.0492 0.0322 'International Tables Vol C Tables 4.2.6.8 and 6.1.1.4'

loop_
_geom_angle_atom_site_label_1
_geom_angle_atom_site_label_2
_geom_angle_atom_site_label_3
_geom_angle
_geom_angle_site_symmetry_1
_geom_angle_site_symmetry_3
C2 O1 H1O 111.7(13) . .
C2 C1 H1A 109.5 . .
C2 C1 H1B 109.5 . .
H1A C1 H1B 109.5 . .
C2 C1 H1C 109.5 . .
H1A C1 H1C 109.5 . .
H1B C1 H1C 109.5 . .
O2 C2 O1 123.64(12) . .
O2 C2 C1 122.58(12) . .
O1 C2 C1 113.78(11) . .
C3 N1 C7 118.17(11) . .
C9 N2 C8 120.96(10) . .
C9 N2 H2N 118.6(11) . .
C8 N2 H2N 119.8(11) . .
N1 C3 C4 122.74(12) . .
N1 C3 H3 118.6 . .
C4 C3 H3 118.6 . .
C3 C4 C5 119.18(11) . .
C3 C4 H4 120.4 . .
C5 C4 H4 120.4 . .
C4 C5 C6 118.10(12) . .
C4 C5 C8 122.11(11) . .
C6 C5 C8 119.79(11) . .
C7 C6 C5 119.11(12) . .
C7 C6 H6 120.4 . .
C5 C6 H6 120.4 . .
N1 C7 C6 122.70(12) . .
N1 C7 H7 118.6 . .
C6 C7 H7 118.6 . .
N2 C8 C5 114.00(10) . .
N2 C8 H8A 108.8 . .
C5 C8 H8A 108.8 . .
N2 C8 H8B 108.8 . .
C5 C8 H8B 108.8 . .
H8A C8 H8B 107.6 . .
O3 C9 N2 125.83(11) . .
O3 C9 C9 120.80(14) . 2_677
N2 C9 C9 113.36(13) . 2_677
H1W O1W H2W 110(2) . .
H1W O1W H3W 109(2) . .
H2W O1W H3W 109(2) . .

loop_
_geom_bond_atom_site_label_1
_geom_bond_atom_site_label_2
_geom_bond_distance
_geom_bond_site_symmetry_2
O1 C2 1.3122(16) .
O1 H1O 0.853(9) .
O2 C2 1.2232(16) .
C1 C2 1.4990(18) .
C1 H1A 0.9800 .
C1 H1B 0.9800 .
C1 H1C 0.9800 .
O3 C9 1.2321(16) .
N1 C3 1.3392(17) .
N1 C7 1.3427(17) .
N2 C9 1.3291(17) .
N2 C8 1.4552(15) .
N2 H2N 0.883(9) .
C3 C4 1.3851(18) .
C3 H3 0.9500 .
C4 C5 1.3906(18) .
C4 H4 0.9500 .
C5 C6 1.3941(17) .
C5 C8 1.5121(17) .
C6 C7 1.3835(18) .
C6 H6 0.9500 .
C7 H7 0.9500 .
C8 H8A 0.9900 .
C8 H8B 0.9900 .
C9 C9 1.540(2) 2_677
O1W H1W 0.847(9) .
O1W H2W 0.845(10) .
O1W H3W 0.845(10) .

loop_
_geom_torsion_atom_site_label_1
_geom_torsion_atom_site_label_2
_geom_torsion_atom_site_label_3
_geom_torsion_atom_site_label_4
_geom_torsion
_geom_torsion_site_symmetry_1
_geom_torsion_site_symmetry_2
_geom_torsion_site_symmetry_3
_geom_torsion_site_symmetry_4
C7 N1 C3 C4 -0.39(19) . . . .
N1 C3 C4 C5 0.2(2) . . . .
C3 C4 C5 C6 0.42(18) . . . .
C3 C4 C5 C8 179.90(11) . . . .
C4 C5 C6 C7 -0.87(18) . . . .
C8 C5 C6 C7 179.64(11) . . . .
C3 N1 C7 C6 -0.09(19) . . . .
C5 C6 C7 N1 0.7(2) . . . .
C9 N2 C8 C5 81.60(14) . . . .
C4 C5 C8 N2 26.63(17) . . . .
C6 C5 C8 N2 -153.91(11) . . . .
C8 N2 C9 O3 -2.10(19) . . . .
C8 N2 C9 C9 176.69(12) . . . 2_677
